data_2202198
loop_
_publ_author_name
'Hu, Mingqiang'
'Ma, Chengbing'
'Zhang, Xiaofeng'
'Fang, Cheng'
'Chen, Feng'
'Chen, Changneng'
'Liu, Qiutian'

_publ_section_title
;
 \m~4~-Sulfido-bis(\m~2~-phenylthiolato)tetrakis(tricarbonyliron)
;
_journal_issue 2
_journal_name_full 'Acta Crystallographica Section E'
_journal_page_first m55
_journal_page_last m56
_journal_paper_doi 10.1107/S1600536803000138
_journal_volume 59
_journal_year 2003
_chemical_formula_moiety '[Fe4 C24 H10 O12 S3]'
_chemical_formula_sum 'C24 H10 Fe4 O12 S3'
_chemical_formula_weight 809.90
_chemical_name_systematic
;
Bis (mu-phenylthiodiiron-hexacarbonyl) (mu~4~-sulfido)
;
_space_group_IT_number 14
_symmetry_cell_setting monoclinic
_symmetry_space_group_name_Hall '-P 2yn'
_symmetry_space_group_name_H-M 'P 1 21/n 1'
_atom_sites_solution_hydrogens geom
_atom_sites_solution_primary direct
_atom_sites_solution_secondary difmap
_audit_creation_method SHELXL-97
_cell_angle_alpha 90.00
_cell_angle_beta 97.6120(10)
_cell_angle_gamma 90.00
_cell_formula_units_Z 4
_cell_length_a 9.0026(2)
_cell_length_b 12.9509(4)
_cell_length_c 26.5409(2)
_cell_measurement_reflns_used 4211
_cell_measurement_temperature 293(2)
_cell_measurement_theta_max 25.10
_cell_measurement_theta_min 2.21
_cell_volume 3067.18(12)
_computing_cell_refinement 'SAINT (Siemens, 1994)'
_computing_data_collection 'SMART (Siemens, 1996)'
_computing_data_reduction 'XPREP in SHELXTL (Siemens, 1994)'
_computing_molecular_graphics SHELXTL
_computing_publication_material SHELXTL
_computing_structure_refinement SHELXTL
_computing_structure_solution SHELXTL
_diffrn_ambient_temperature 293(2)
_diffrn_measured_fraction_theta_full 0.990
_diffrn_measured_fraction_theta_max 0.990
_diffrn_measurement_device_type 'Siemens SMART CCD area detector diffractometer'
_diffrn_measurement_method '\f and \w scans'
_diffrn_radiation_monochromator graphite
_diffrn_radiation_source 'fine-focus sealed tube'
_diffrn_radiation_type MoK\a
_diffrn_radiation_wavelength 0.71073
_diffrn_reflns_av_R_equivalents 0.0379
_diffrn_reflns_av_sigmaI/netI 0.0510
_diffrn_reflns_limit_h_max 10
_diffrn_reflns_limit_h_min -10
_diffrn_reflns_limit_k_max 15
_diffrn_reflns_limit_k_min -10
_diffrn_reflns_limit_l_max 17
_diffrn_reflns_limit_l_min -31
_diffrn_reflns_number 9335
_diffrn_reflns_theta_full 25.10
_diffrn_reflns_theta_max 25.10
_diffrn_reflns_theta_min 2.21
_diffrn_standards_number 0
_exptl_absorpt_coefficient_mu 2.116
_exptl_absorpt_correction_T_max 1.0000
_exptl_absorpt_correction_T_min 0.6975
_exptl_absorpt_correction_type multi-scan
_exptl_absorpt_process_details '(SADABS; Sheldrick, 1996)'
_exptl_crystal_colour red
_exptl_crystal_density_diffrn 1.754
_exptl_crystal_density_method 'not measured'
_exptl_crystal_description prism
_exptl_crystal_F_000 1608
_exptl_crystal_size_max .50
_exptl_crystal_size_mid .38
_exptl_crystal_size_min .36
_refine_diff_density_max 0.516
_refine_diff_density_min -0.414
_refine_ls_extinction_method none
_refine_ls_goodness_of_fit_ref 1.033
_refine_ls_hydrogen_treatment constr
_refine_ls_matrix_type full
_refine_ls_number_parameters 388
_refine_ls_number_reflns 5418
_refine_ls_number_restraints 0
_refine_ls_restrained_S_all 1.033
_refine_ls_R_factor_gt 0.0694
_refine_ls_shift/su_max 0.000
_refine_ls_shift/su_mean 0.000
_refine_ls_structure_factor_coef Fsqd
_refine_ls_weighting_details 'calc w = 1/[\s^2^(Fo^2^)+(0.0017P)^2^+30.5273P] where P = (Fo^2^+2Fc^2^)/3'
_refine_ls_weighting_scheme calc
_refine_ls_wR_factor_gt 0.1264
_refine_ls_wR_factor_ref 0.1468
_reflns_number_gt 4103
_reflns_number_total 5418
_reflns_threshold_expression I>2\s(I)
_cod_data_source_file wn6131.cif
_cod_data_source_block I
_cod_depositor_comments
;
The following automatic conversions were performed:
'_symmetry_cell_setting' value 'Monoclinic' changed to 'monoclinic'
according to '/home/saulius/struct/CIF-dictionaries/cif_core.dic'
dictionary named 'cif_core.dic' version 2.4.1 from 2010-06-29.

Automatic conversion script
Id: cif_fix_enum 1527 2010-12-29 10:47:43Z saulius 

The following automatic conversions were performed:

'_symmetry_cell_setting' value 'Monoclinic' changed to 'monoclinic'
according to /home/saulius/struct/CIF-dictionaries/cif_core.dic
dictionary named 'cif_core.dic' version 2.4.1 from 2010-06-29.

Automatic conversion script
Id: cif_fix_values 1715 2011-07-08 13:25:40Z adriana 
;
_cod_original_sg_symbol_H-M 'P 21/n'
_cod_database_code 2202198
_cod_database_fobs_code 2202198

loop_
_symmetry_equiv_pos_as_xyz
'x, y, z'
'-x+1/2, y+1/2, -z+1/2'
'-x, -y, -z'
'x-1/2, -y-1/2, z-1/2'

loop_
_atom_site_label
_atom_site_fract_x
_atom_site_fract_y
_atom_site_fract_z
_atom_site_U_iso_or_equiv
_atom_site_adp_type
_atom_site_calc_flag
_atom_site_refinement_flags
_atom_site_occupancy
_atom_site_disorder_assembly
_atom_site_disorder_group
_atom_site_type_symbol
Fe1 0.09433(13) 0.24175(9) 0.23918(4) 0.0427(3) Uani d . 1 . . Fe
Fe2 -0.10971(13) 0.37690(9) 0.23045(4) 0.0442(3) Uani d . 1 . . Fe
Fe3 0.18804(13) 0.42252(9) 0.12543(4) 0.0429(3) Uani d . 1 . . Fe
Fe4 -0.03081(13) 0.31485(10) 0.08524(4) 0.0469(3) Uani d . 1 . . Fe
S1 0.0292(2) 0.33728(15) 0.16897(7) 0.0397(4) Uani d . 1 . . S
S2 0.1285(2) 0.40790(16) 0.26679(7) 0.0458(5) Uani d . 1 . . S
S3 0.2084(2) 0.25558(16) 0.09927(7) 0.0464(5) Uani d . 1 . . S
O1 -0.0556(10) 0.0610(6) 0.1897(3) 0.097(3) Uani d . 1 . . O
O2 0.4086(8) 0.1824(6) 0.2350(3) 0.087(2) Uani d . 1 . . O
O3 0.0586(8) 0.1685(5) 0.3412(2) 0.0714(19) Uani d . 1 . . O
O4 -0.2400(9) 0.3402(6) 0.3241(3) 0.092(2) Uani d . 1 . . O
O5 -0.3472(8) 0.2529(6) 0.1733(3) 0.089(2) Uani d . 1 . . O
O6 -0.2307(8) 0.5863(6) 0.2104(3) 0.086(2) Uani d . 1 . . O
O7 0.0450(8) 0.6191(5) 0.1437(3) 0.079(2) Uani d . 1 . . O
O8 0.3090(9) 0.5143(6) 0.0386(3) 0.099(3) Uani d . 1 . . O
O9 0.4564(8) 0.4401(5) 0.2017(3) 0.078(2) Uani d . 1 . . O
O10 -0.2788(8) 0.4590(7) 0.0881(3) 0.090(2) Uani d . 1 . . O
O11 -0.1958(10) 0.1183(7) 0.0711(3) 0.109(3) Uani d . 1 . . O
O12 -0.0093(10) 0.3753(7) -0.0196(3) 0.100(3) Uani d . 1 . . O
C1 0.0040(11) 0.1305(7) 0.2090(3) 0.059(2) Uani d . 1 . . C
C2 0.2877(11) 0.2042(7) 0.2362(3) 0.054(2) Uani d . 1 . . C
C3 0.0739(9) 0.1967(6) 0.3017(3) 0.048(2) Uani d . 1 . . C
C4 -0.1876(10) 0.3564(7) 0.2886(3) 0.058(2) Uani d . 1 . . C
C5 -0.2595(11) 0.3024(8) 0.1962(3) 0.059(2) Uani d . 1 . . C
C6 -0.1816(10) 0.5073(7) 0.2172(3) 0.052(2) Uani d . 1 . . C
C7 0.1010(10) 0.5427(7) 0.1367(3) 0.051(2) Uani d . 1 . . C
C8 0.2629(11) 0.4766(7) 0.0717(3) 0.062(2) Uani d . 1 . . C
C9 0.3535(10) 0.4330(6) 0.1714(4) 0.051(2) Uani d . 1 . . C
C10 -0.1848(10) 0.4017(8) 0.0861(3) 0.058(2) Uani d . 1 . . C
C11 -0.1323(12) 0.1941(9) 0.0770(4) 0.073(3) Uani d . 1 . . C
C12 -0.0176(11) 0.3502(8) 0.0207(4) 0.065(3) Uani d . 1 . . C
C13 0.1567(11) 0.4226(6) 0.3344(3) 0.056(2) Uani d . 1 . . C
C14 0.2785(14) 0.3759(9) 0.3613(4) 0.088(4) Uani d . 1 . . C
H14A 0.3412 0.3342 0.3448 0.105 Uiso calc R 1 . . H
C15 0.3077(18) 0.3913(11) 0.4136(5) 0.113(5) Uani d . 1 . . C
H15A 0.3883 0.3583 0.4325 0.136 Uiso calc R 1 . . H
C16 0.220(2) 0.4537(12) 0.4365(5) 0.114(5) Uani d . 1 . . C
H16A 0.2414 0.4643 0.4714 0.137 Uiso calc R 1 . . H
C17 0.0994(18) 0.5020(9) 0.4109(5) 0.100(4) Uani d . 1 . . C
H17A 0.0395 0.5449 0.4278 0.120 Uiso calc R 1 . . H
C18 0.0666(12) 0.4864(7) 0.3585(3) 0.069(3) Uani d . 1 . . C
H18A -0.0154 0.5190 0.3401 0.082 Uiso calc R 1 . . H
C19 0.2912(10) 0.2437(7) 0.0416(3) 0.052(2) Uani d . 1 . . C
C20 0.4306(11) 0.2807(8) 0.0394(4) 0.071(3) Uani d . 1 . . C
H20A 0.4822 0.3137 0.0675 0.086 Uiso calc R 1 . . H
C21 0.4975(14) 0.2699(10) -0.0045(5) 0.086(3) Uani d . 1 . . C
H21A 0.5923 0.2969 -0.0064 0.104 Uiso calc R 1 . . H
C22 0.4211(16) 0.2186(10) -0.0452(4) 0.093(4) Uani d . 1 . . C
H22A 0.4644 0.2125 -0.0750 0.112 Uiso calc R 1 . . H
C23 0.2810(15) 0.1758(10) -0.0431(4) 0.091(4) Uani d . 1 . . C
H23A 0.2311 0.1398 -0.0706 0.109 Uiso calc R 1 . . H
C24 0.2179(11) 0.1883(8) 0.0013(3) 0.065(3) Uani d . 1 . . C
H24A 0.1249 0.1591 0.0040 0.078 Uiso calc R 1 . . H

loop_
_atom_site_aniso_label
_atom_site_aniso_U_11
_atom_site_aniso_U_22
_atom_site_aniso_U_33
_atom_site_aniso_U_12
_atom_site_aniso_U_13
_atom_site_aniso_U_23
Fe1 0.0523(7) 0.0381(6) 0.0384(6) 0.0025(5) 0.0089(5) 0.0020(5)
Fe2 0.0454(7) 0.0475(7) 0.0409(6) 0.0031(5) 0.0098(5) 0.0005(5)
Fe3 0.0476(7) 0.0424(6) 0.0392(6) -0.0010(5) 0.0070(5) 0.0046(5)
Fe4 0.0489(7) 0.0553(7) 0.0356(6) -0.0014(6) 0.0022(5) -0.0010(5)
S1 0.0429(11) 0.0442(11) 0.0321(9) -0.0009(9) 0.0053(8) 0.0011(8)
S2 0.0528(12) 0.0438(11) 0.0400(10) 0.0007(9) 0.0031(9) 0.0003(9)
S3 0.0533(12) 0.0475(12) 0.0388(10) 0.0030(10) 0.0078(9) 0.0002(9)
O1 0.145(7) 0.062(5) 0.081(5) -0.034(5) 0.001(5) -0.014(4)
O2 0.066(5) 0.100(6) 0.098(6) 0.026(4) 0.026(4) 0.022(5)
O3 0.108(5) 0.063(4) 0.047(4) 0.001(4) 0.026(4) 0.011(3)
O4 0.111(6) 0.109(6) 0.065(5) 0.005(5) 0.047(4) 0.015(4)
O5 0.068(5) 0.111(6) 0.090(5) -0.033(4) 0.015(4) -0.027(5)
O6 0.080(5) 0.061(5) 0.116(6) 0.021(4) 0.014(4) 0.009(4)
O7 0.100(6) 0.053(4) 0.088(5) 0.012(4) 0.026(4) -0.002(4)
O8 0.122(7) 0.094(6) 0.092(6) 0.009(5) 0.051(5) 0.046(5)
O9 0.060(4) 0.077(5) 0.091(5) -0.005(4) -0.016(4) -0.005(4)
O10 0.069(5) 0.113(7) 0.084(5) 0.029(5) -0.005(4) -0.007(5)
O11 0.125(7) 0.094(6) 0.103(6) -0.040(6) -0.007(5) -0.008(5)
O12 0.134(7) 0.122(7) 0.044(4) 0.038(6) 0.018(4) 0.027(4)
C1 0.075(6) 0.050(5) 0.049(5) -0.010(5) 0.003(4) -0.003(4)
C2 0.069(6) 0.051(5) 0.044(5) 0.002(5) 0.014(4) 0.008(4)
C3 0.056(5) 0.041(5) 0.049(5) 0.001(4) 0.010(4) 0.007(4)
C4 0.065(6) 0.058(6) 0.051(5) 0.006(5) 0.005(4) -0.001(4)
C5 0.056(6) 0.072(6) 0.053(5) 0.001(5) 0.019(4) -0.004(5)
C6 0.052(5) 0.049(5) 0.054(5) 0.005(4) 0.006(4) -0.006(4)
C7 0.059(5) 0.046(5) 0.049(5) -0.010(4) 0.007(4) -0.003(4)
C8 0.082(7) 0.054(6) 0.050(5) -0.001(5) 0.014(5) 0.005(4)
C9 0.047(5) 0.040(5) 0.069(6) -0.002(4) 0.012(4) 0.003(4)
C10 0.059(6) 0.067(6) 0.045(5) 0.014(5) -0.002(4) 0.005(4)
C11 0.082(7) 0.078(7) 0.057(6) -0.014(6) 0.001(5) -0.010(5)
C12 0.070(6) 0.072(7) 0.053(6) 0.013(5) 0.008(5) 0.008(5)
C13 0.080(6) 0.038(5) 0.045(5) -0.010(5) -0.006(4) 0.001(4)
C14 0.116(10) 0.081(8) 0.058(6) -0.001(7) -0.020(6) -0.004(6)
C15 0.162(14) 0.085(9) 0.075(9) 0.002(9) -0.050(9) 0.009(7)
C16 0.191(17) 0.089(10) 0.057(8) -0.037(11) -0.008(9) -0.011(7)
C17 0.162(14) 0.065(8) 0.075(8) -0.022(8) 0.024(8) -0.021(6)
C18 0.101(8) 0.059(6) 0.047(5) -0.009(6) 0.012(5) -0.015(5)
C19 0.056(5) 0.052(5) 0.050(5) 0.011(4) 0.009(4) 0.003(4)
C20 0.068(6) 0.081(7) 0.068(6) -0.003(6) 0.019(5) -0.006(5)
C21 0.077(7) 0.108(10) 0.080(8) -0.002(7) 0.031(6) -0.005(7)
C22 0.117(10) 0.105(10) 0.069(7) 0.026(8) 0.051(7) 0.009(7)
C23 0.123(10) 0.101(9) 0.050(6) 0.019(8) 0.018(6) -0.019(6)
C24 0.074(6) 0.068(6) 0.056(6) 0.007(5) 0.016(5) -0.008(5)

loop_
_atom_type_symbol
_atom_type_description
_atom_type_scat_dispersion_real
_atom_type_scat_dispersion_imag
_atom_type_scat_source
C C 0.0033 0.0016 'International Tables Vol C Tables 4.2.6.8 and 6.1.1.4'
H H 0.0000 0.0000 'International Tables Vol C Tables 4.2.6.8 and 6.1.1.4'
O O 0.0106 0.0060 'International Tables Vol C Tables 4.2.6.8 and 6.1.1.4'
S S 0.1246 0.1234 'International Tables Vol C Tables 4.2.6.8 and 6.1.1.4'
Fe Fe 0.3463 0.8444 'International Tables Vol C Tables 4.2.6.8 and 6.1.1.4'

loop_
_geom_angle_atom_site_label_1
_geom_angle_atom_site_label_2
_geom_angle_atom_site_label_3
_geom_angle
_geom_angle_publ_flag
C3 Fe1 C1 93.2(4) ?
C3 Fe1 C2 99.7(4) ?
C1 Fe1 C2 98.4(4) ?
C3 Fe1 S1 154.1(3) ?
C1 Fe1 S1 91.1(3) ?
C2 Fe1 S1 104.9(3) ?
C3 Fe1 S2 92.1(3) ?
C1 Fe1 S2 159.5(3) ?
C2 Fe1 S2 100.2(3) ?
S1 Fe1 S2 75.90(8) ?
C3 Fe1 Fe2 98.5(3) ?
C1 Fe1 Fe2 103.6(3) ?
C2 Fe1 Fe2 150.5(3) ?
S1 Fe1 Fe2 55.67(6) ?
S2 Fe1 Fe2 56.02(6) ?
C4 Fe2 C5 90.2(4) ?
C4 Fe2 C6 97.7(4) ?
C5 Fe2 C6 100.0(4) ?
C4 Fe2 S1 155.4(3) ?
C5 Fe2 S1 87.8(3) ?
C6 Fe2 S1 106.8(3) ?
C4 Fe2 S2 96.6(3) ?
C5 Fe2 S2 155.7(3) ?
C6 Fe2 S2 102.1(3) ?
S1 Fe2 S2 76.29(8) ?
C4 Fe2 Fe1 100.4(3) ?
C5 Fe2 Fe1 99.3(3) ?
C6 Fe2 Fe1 153.3(3) ?
S1 Fe2 Fe1 55.90(6) ?
S2 Fe2 Fe1 56.52(6) ?
C7 Fe3 C8 90.8(4) ?
C7 Fe3 C9 99.4(4) ?
C8 Fe3 C9 98.3(4) ?
C7 Fe3 S1 91.0(3) ?
C8 Fe3 S1 158.6(3) ?
C9 Fe3 S1 102.4(3) ?
C7 Fe3 S3 158.4(3) ?
C8 Fe3 S3 94.2(3) ?
C9 Fe3 S3 100.6(3) ?
S1 Fe3 S3 76.90(8) ?
C7 Fe3 Fe4 102.5(3) ?
C8 Fe3 Fe4 103.5(3) ?
C9 Fe3 Fe4 148.7(3) ?
S1 Fe3 Fe4 55.43(6) ?
S3 Fe3 Fe4 55.95(6) ?
C12 Fe4 C10 90.0(4) ?
C12 Fe4 C11 101.6(5) ?
C10 Fe4 C11 99.5(5) ?
C12 Fe4 S1 151.6(3) ?
C10 Fe4 S1 89.5(3) ?
C11 Fe4 S1 106.5(3) ?
C12 Fe4 S3 93.5(3) ?
C10 Fe4 S3 158.6(3) ?
C11 Fe4 S3 100.4(4) ?
S1 Fe4 S3 77.40(8) ?
C12 Fe4 Fe3 96.6(3) ?
C10 Fe4 Fe3 102.1(3) ?
C11 Fe4 Fe3 151.6(3) ?
S1 Fe4 Fe3 55.77(6) ?
S3 Fe4 Fe3 56.54(6) ?
Fe4 S1 Fe2 131.96(10) yes
Fe4 S1 Fe3 68.81(7) yes
Fe2 S1 Fe3 135.79(10) yes
Fe4 S1 Fe1 138.98(10) yes
Fe2 S1 Fe1 68.43(7) yes
Fe3 S1 Fe1 125.67(9) yes
C13 S2 Fe2 116.5(3) ?
C13 S2 Fe1 114.7(3) ?
Fe2 S2 Fe1 67.46(7) yes
C19 S3 Fe4 112.4(3) ?
C19 S3 Fe3 113.5(3) ?
Fe4 S3 Fe3 67.51(7) yes
O1 C1 Fe1 178.7(10) ?
O2 C2 Fe1 178.7(10) ?
O3 C3 Fe1 178.9(8) ?
O4 C4 Fe2 177.1(9) ?
O5 C5 Fe2 175.9(9) ?
O6 C6 Fe2 176.8(9) ?
O7 C7 Fe3 179.6(9) ?
O8 C8 Fe3 177.4(9) ?
O9 C9 Fe3 178.1(8) ?
O10 C10 Fe4 177.2(9) ?
O11 C11 Fe4 179.1(10) ?
O12 C12 Fe4 178.1(10) ?
C18 C13 C14 120.4(9) ?
C18 C13 S2 121.1(7) ?
C14 C13 S2 118.2(8) ?
C13 C14 C15 119.2(12) ?
C13 C14 H14A 120.4 ?
C15 C14 H14A 120.4 ?
C16 C15 C14 119.8(13) ?
C16 C15 H15A 120.1 ?
C14 C15 H15A 120.1 ?
C15 C16 C17 122.3(13) ?
C15 C16 H16A 118.9 ?
C17 C16 H16A 118.9 ?
C16 C17 C18 118.9(13) ?
C16 C17 H17A 120.5 ?
C18 C17 H17A 120.5 ?
C13 C18 C17 119.3(11) ?
C13 C18 H18A 120.3 ?
C17 C18 H18A 120.3 ?
C20 C19 C24 120.0(9) ?
C20 C19 S3 120.0(7) ?
C24 C19 S3 119.7(7) ?
C19 C20 C21 120.7(10) ?
C19 C20 H20A 119.6 ?
C21 C20 H20A 119.6 ?
C22 C21 C20 118.8(11) ?
C22 C21 H21A 120.6 ?
C20 C21 H21A 120.6 ?
C21 C22 C23 121.7(10) ?
C21 C22 H22A 119.1 ?
C23 C22 H22A 119.1 ?
C22 C23 C24 117.8(11) ?
C22 C23 H23A 121.1 ?
C24 C23 H23A 121.1 ?
C19 C24 C23 120.8(10) ?
C19 C24 H24A 119.6 ?
C23 C24 H24A 119.6 ?

loop_
_geom_bond_atom_site_label_1
_geom_bond_atom_site_label_2
_geom_bond_site_symmetry_2
_geom_bond_distance
_geom_bond_publ_flag
Fe1 C3 . 1.791(8) yes
Fe1 C1 . 1.790(9) yes
Fe1 C2 . 1.820(10) yes
Fe1 S1 . 2.249(2) yes
Fe1 S2 . 2.281(2) yes
Fe1 Fe2 . 2.5256(16) yes
Fe2 C4 . 1.796(10) yes
Fe2 C5 . 1.803(10) yes
Fe2 C6 . 1.826(9) yes
Fe2 S1 . 2.243(2) yes
Fe2 S2 . 2.267(2) yes
Fe3 C7 . 1.786(9) yes
Fe3 C8 . 1.798(9) yes
Fe3 C9 . 1.802(9) yes
Fe3 S1 . 2.244(2) yes
Fe3 S3 . 2.286(2) yes
Fe3 Fe4 . 2.5313(16) yes
Fe4 C12 . 1.793(10) yes
Fe4 C10 . 1.787(10) yes
Fe4 C11 . 1.810(11) yes
Fe4 S1 . 2.235(2) yes
Fe4 S3 . 2.270(2) yes
S2 C13 . 1.790(8) ?
S3 C19 . 1.795(8) ?
O1 C1 . 1.135(10) ?
O2 C2 . 1.128(10) ?
O3 C3 . 1.135(9) ?
O4 C4 . 1.128(10) ?
O5 C5 . 1.130(10) ?
O6 C6 . 1.120(10) ?
O7 C7 . 1.136(10) ?
O8 C8 . 1.132(10) ?
O9 C9 . 1.146(10) ?
O10 C10 . 1.132(10) ?
O11 C11 . 1.137(12) ?
O12 C12 . 1.129(10) ?
C13 C18 . 1.374(13) ?
C13 C14 . 1.367(13) ?
C14 C15 . 1.393(15) ?
C14 H14A . 0.9300 ?
C15 C16 . 1.335(19) ?
C15 H15A . 0.9300 ?
C16 C17 . 1.353(18) ?
C16 H16A . 0.9300 ?
C17 C18 . 1.396(14) ?
C17 H17A . 0.9300 ?
C18 H18A . 0.9300 ?
C19 C20 . 1.352(12) ?
C19 C24 . 1.381(12) ?
C20 C21 . 1.387(14) ?
C20 H20A . 0.9300 ?
C21 C22 . 1.371(16) ?
C21 H21A . 0.9300 ?
C22 C23 . 1.386(16) ?
C22 H22A . 0.9300 ?
C23 C24 . 1.383(13) ?
C23 H23A . 0.9300 ?
C24 H24A . 0.9300 ?

loop_
_geom_torsion_atom_site_label_1
_geom_torsion_atom_site_label_2
_geom_torsion_atom_site_label_3
_geom_torsion_atom_site_label_4
_geom_torsion
C3 Fe1 Fe2 C4 -4.4(4)
C1 Fe1 Fe2 C4 91.0(4)
C2 Fe1 Fe2 C4 -132.0(6)
S1 Fe1 Fe2 C4 172.9(3)
S2 Fe1 Fe2 C4 -91.1(3)
C3 Fe1 Fe2 C5 -96.3(4)
C1 Fe1 Fe2 C5 -0.9(4)
C2 Fe1 Fe2 C5 136.1(6)
S1 Fe1 Fe2 C5 80.9(3)
S2 Fe1 Fe2 C5 177.0(3)
C3 Fe1 Fe2 C6 127.6(7)
C1 Fe1 Fe2 C6 -137.1(7)
C2 Fe1 Fe2 C6 -0.1(8)
S1 Fe1 Fe2 C6 -55.2(6)
S2 Fe1 Fe2 C6 40.8(6)
C3 Fe1 Fe2 S1 -177.3(3)
C1 Fe1 Fe2 S1 -81.9(3)
C2 Fe1 Fe2 S1 55.1(6)
S2 Fe1 Fe2 S1 96.01(9)
C3 Fe1 Fe2 S2 86.7(3)
C1 Fe1 Fe2 S2 -177.9(3)
C2 Fe1 Fe2 S2 -40.9(6)
S1 Fe1 Fe2 S2 -96.01(9)
C7 Fe3 Fe4 C12 90.0(4)
C8 Fe3 Fe4 C12 -3.9(4)
C9 Fe3 Fe4 C12 -136.8(6)
S1 Fe3 Fe4 C12 172.5(3)
S3 Fe3 Fe4 C12 -89.9(3)
C7 Fe3 Fe4 C10 -1.5(4)
C8 Fe3 Fe4 C10 -95.4(4)
C9 Fe3 Fe4 C10 131.7(6)
S1 Fe3 Fe4 C10 81.0(3)
S3 Fe3 Fe4 C10 178.7(3)
C7 Fe3 Fe4 C11 -140.2(8)
C8 Fe3 Fe4 C11 125.9(8)
C9 Fe3 Fe4 C11 -7.0(9)
S1 Fe3 Fe4 C11 -57.7(7)
S3 Fe3 Fe4 C11 40.0(7)
C7 Fe3 Fe4 S1 -82.5(3)
C8 Fe3 Fe4 S1 -176.4(3)
C9 Fe3 Fe4 S1 50.7(5)
S3 Fe3 Fe4 S1 97.67(9)
C7 Fe3 Fe4 S3 179.8(3)
C8 Fe3 Fe4 S3 86.0(3)
C9 Fe3 Fe4 S3 -46.9(5)
S1 Fe3 Fe4 S3 -97.67(9)
C12 Fe4 S1 Fe2 117.4(7)
C10 Fe4 S1 Fe2 28.2(3)
C11 Fe4 S1 Fe2 -71.6(4)
S3 Fe4 S1 Fe2 -168.84(14)
Fe3 Fe4 S1 Fe2 133.25(15)
C12 Fe4 S1 Fe3 -15.8(7)
C10 Fe4 S1 Fe3 -105.0(3)
C11 Fe4 S1 Fe3 155.2(4)
S3 Fe4 S1 Fe3 57.91(7)
C12 Fe4 S1 Fe1 -136.3(7)
C10 Fe4 S1 Fe1 134.5(3)
C11 Fe4 S1 Fe1 34.7(4)
S3 Fe4 S1 Fe1 -62.57(15)
Fe3 Fe4 S1 Fe1 -120.47(16)
C4 Fe2 S1 Fe4 120.3(7)
C5 Fe2 S1 Fe4 34.6(3)
C6 Fe2 S1 Fe4 -65.3(3)
S2 Fe2 S1 Fe4 -164.02(14)
Fe1 Fe2 S1 Fe4 137.35(15)
C4 Fe2 S1 Fe3 -136.6(7)
C5 Fe2 S1 Fe3 137.7(3)
C6 Fe2 S1 Fe3 37.8(3)
S2 Fe2 S1 Fe3 -60.89(14)
Fe1 Fe2 S1 Fe3 -119.52(15)
C4 Fe2 S1 Fe1 -17.1(7)
C5 Fe2 S1 Fe1 -102.8(3)
C6 Fe2 S1 Fe1 157.4(3)
S2 Fe2 S1 Fe1 58.63(7)
C7 Fe3 S1 Fe4 104.5(3)
C8 Fe3 S1 Fe4 9.8(9)
C9 Fe3 S1 Fe4 -155.7(3)
S3 Fe3 S1 Fe4 -57.47(7)
C7 Fe3 S1 Fe2 -24.5(3)
C8 Fe3 S1 Fe2 -119.3(9)
C9 Fe3 S1 Fe2 75.3(3)
S3 Fe3 S1 Fe2 173.49(14)
Fe4 Fe3 S1 Fe2 -129.04(15)
C7 Fe3 S1 Fe1 -119.6(3)
C8 Fe3 S1 Fe1 145.6(9)
C9 Fe3 S1 Fe1 -19.8(3)
S3 Fe3 S1 Fe1 78.40(12)
Fe4 Fe3 S1 Fe1 135.87(13)
C3 Fe1 S1 Fe4 -123.7(6)
C1 Fe1 S1 Fe4 -24.1(3)
C2 Fe1 S1 Fe4 74.9(3)
S2 Fe1 S1 Fe4 171.89(16)
Fe2 Fe1 S1 Fe4 -129.87(16)
C3 Fe1 S1 Fe2 6.2(6)
C1 Fe1 S1 Fe2 105.8(3)
C2 Fe1 S1 Fe2 -155.3(3)
S2 Fe1 S1 Fe2 -58.24(7)
C3 Fe1 S1 Fe3 137.9(6)
C1 Fe1 S1 Fe3 -122.6(3)
C2 Fe1 S1 Fe3 -23.6(3)
S2 Fe1 S1 Fe3 73.44(12)
Fe2 Fe1 S1 Fe3 131.68(13)
C4 Fe2 S2 C13 -9.3(4)
C5 Fe2 S2 C13 -114.7(8)
C6 Fe2 S2 C13 90.1(4)
S1 Fe2 S2 C13 -165.3(3)
Fe1 Fe2 S2 C13 -107.4(3)
C4 Fe2 S2 Fe1 98.1(3)
C5 Fe2 S2 Fe1 -7.3(7)
C6 Fe2 S2 Fe1 -162.5(3)
S1 Fe2 S2 Fe1 -57.96(7)
C3 Fe1 S2 C13 11.0(5)
C1 Fe1 S2 C13 115.8(9)
C2 Fe1 S2 C13 -89.2(4)
S1 Fe1 S2 C13 167.8(4)
Fe2 Fe1 S2 C13 109.9(4)
C3 Fe1 S2 Fe2 -98.9(3)
C1 Fe1 S2 Fe2 5.9(8)
C2 Fe1 S2 Fe2 160.8(3)
S1 Fe1 S2 Fe2 57.86(7)
C12 Fe4 S3 C19 -11.6(5)
C10 Fe4 S3 C19 -110.8(9)
C11 Fe4 S3 C19 90.8(5)
S1 Fe4 S3 C19 -164.4(3)
Fe3 Fe4 S3 C19 -107.3(3)
C12 Fe4 S3 Fe3 95.6(3)
C10 Fe4 S3 Fe3 -3.6(8)
C11 Fe4 S3 Fe3 -161.9(3)
S1 Fe4 S3 Fe3 -57.09(7)
C7 Fe3 S3 C19 105.2(8)
C8 Fe3 S3 C19 2.2(4)
C9 Fe3 S3 C19 -97.1(4)
S1 Fe3 S3 C19 162.6(3)
Fe4 Fe3 S3 C19 105.7(3)
C7 Fe3 S3 Fe4 -0.5(8)
C8 Fe3 S3 Fe4 -103.4(3)
C9 Fe3 S3 Fe4 157.3(3)
S1 Fe3 S3 Fe4 56.91(7)
C3 Fe1 C1 O1 10E1(4)
C2 Fe1 C1 O1 -16E1(10)
S1 Fe1 C1 O1 -5E1(4)
S2 Fe1 C1 O1 -0E1(4)
Fe2 Fe1 C1 O1 0E1(4)
C3 Fe1 C2 O2 -8E1(4)
C1 Fe1 C2 O2 -17E1(10)
S1 Fe1 C2 O2 10E1(4)
S2 Fe1 C2 O2 2E1(4)
Fe2 Fe1 C2 O2 5E1(4)
C1 Fe1 C3 O3 -7E1(4)
C2 Fe1 C3 O3 -17E1(10)
S1 Fe1 C3 O3 3E1(4)
S2 Fe1 C3 O3 9E1(4)
Fe2 Fe1 C3 O3 3E1(4)
C5 Fe2 C4 O4 17(18)
C6 Fe2 C4 O4 117(18)
S1 Fe2 C4 O4 -69(18)
S2 Fe2 C4 O4 -140(18)
Fe1 Fe2 C4 O4 -83(18)
C4 Fe2 C5 O5 -135(14)
C6 Fe2 C5 O5 128(14)
S1 Fe2 C5 O5 21(14)
S2 Fe2 C5 O5 -28(14)
Fe1 Fe2 C5 O5 -34(14)
C4 Fe2 C6 O6 -21(16)
C5 Fe2 C6 O6 70(16)
S1 Fe2 C6 O6 161(16)
S2 Fe2 C6 O6 -120(16)
Fe1 Fe2 C6 O6 -154(16)
C8 Fe3 C7 O7 7E1(10)
C9 Fe3 C7 O7 17E1(10)
S1 Fe3 C7 O7 -9E1(10)
S3 Fe3 C7 O7 -4E1(10)
Fe4 Fe3 C7 O7 -4E1(10)
C7 Fe3 C8 O8 2E1(2)
C9 Fe3 C8 O8 -8E1(2)
S1 Fe3 C8 O8 11E1(2)
S3 Fe3 C8 O8 18E1(2)
Fe4 Fe3 C8 O8 12E1(2)
C7 Fe3 C9 O9 5E1(3)
C8 Fe3 C9 O9 15E1(3)
S1 Fe3 C9 O9 -4E1(3)
S3 Fe3 C9 O9 -12E1(3)
Fe4 Fe3 C9 O9 -8E1(3)
C12 Fe4 C10 O10 -12E1(2)
C11 Fe4 C10 O10 143(19)
S1 Fe4 C10 O10 4E1(2)
S3 Fe4 C10 O10 -2E1(2)
Fe3 Fe4 C10 O10 -2E1(2)
C12 Fe4 C11 O11 1E1(7)
C10 Fe4 C11 O11 10E1(7)
S1 Fe4 C11 O11 -17E1(7)
S3 Fe4 C11 O11 -9E1(7)
Fe3 Fe4 C11 O11 -12E1(7)
C10 Fe4 C12 O12 5E1(3)
C11 Fe4 C12 O12 15E1(3)
S1 Fe4 C12 O12 -4E1(3)
S3 Fe4 C12 O12 -11E1(3)
Fe3 Fe4 C12 O12 -5E1(3)
Fe2 S2 C13 C18 -48.4(8)
Fe1 S2 C13 C18 -124.3(7)
Fe2 S2 C13 C14 137.4(7)
Fe1 S2 C13 C14 61.4(9)
C18 C13 C14 C15 1.9(17)
S2 C13 C14 C15 176.2(9)
C13 C14 C15 C16 -2(2)
C14 C15 C16 C17 1(2)
C15 C16 C17 C18 0(2)
C14 C13 C18 C17 -0.9(15)
S2 C13 C18 C17 -175.1(8)
C16 C17 C18 C13 0.1(17)
Fe4 S3 C19 C20 133.2(7)
Fe3 S3 C19 C20 58.9(8)
Fe4 S3 C19 C24 -52.7(8)
Fe3 S3 C19 C24 -127.0(7)
C24 C19 C20 C21 4.4(16)
S3 C19 C20 C21 178.5(8)
C19 C20 C21 C22 -1.6(18)
C20 C21 C22 C23 -1.4(19)
C21 C22 C23 C24 1.5(19)
C20 C19 C24 C23 -4.3(15)
S3 C19 C24 C23 -178.4(8)
C22 C23 C24 C19 1.3(17)
